data_2205967
loop_
_publ_author_name
'Stash, Adam I. '
'Zavodnik, Valery E.'
'Zavgorodny, Sergei G.'
'Gurskaya, Galina V.'
'Tsirelson, Vladimir G.'

_publ_section_title
;
 1-[4,5-Bis(hydroxymethyl)-1,2,3-triazol-1-ylmethyl]thymine
;
_journal_issue 6
_journal_name_full 'Acta Crystallographica Section E'
_journal_page_first o1721
_journal_page_last o1723
_journal_paper_doi 10.1107/S1600536805014650
_journal_volume 61
_journal_year 2005
_chemical_formula_iupac 'C10 H13 N5 O4'
_chemical_formula_moiety 'C10 H13 N5 O4'
_chemical_formula_sum 'C10 H13 N5 O4'
_chemical_formula_weight 267.25
_chemical_name_systematic
;
1-[Bis(4,5-hydroxymethyl)-1,2,3-triazol-1-ylmethyl]thymine
;
_space_group_IT_number 4
_symmetry_cell_setting monoclinic
_symmetry_space_group_name_Hall 'P 2yb'
_symmetry_space_group_name_H-M 'P 1 21 1'
_atom_sites_solution_hydrogens difmap
_atom_sites_solution_primary direct
_atom_sites_solution_secondary difmap
_audit_creation_method SHELXL97
_cell_angle_alpha 90.00
_cell_angle_beta 91.43(2)
_cell_angle_gamma 90.00
_cell_formula_units_Z 2
_cell_length_a 4.5160(10)
_cell_length_b 11.618(2)
_cell_length_c 11.481(2)
_cell_measurement_reflns_used 24
_cell_measurement_temperature 293(2)
_cell_measurement_theta_max 14.2
_cell_measurement_theta_min 12.3
_cell_volume 602.2(2)
_computing_cell_refinement 'CAD-4/PC Software'
_computing_data_collection 'CAD-4/PC Software (Enraf--Nonius, 1993)'
_computing_data_reduction 'CAD-4/PC Software'
_computing_molecular_graphics 'XP in SHELXTL (Sheldrick, 1997b)'
_computing_publication_material 'CIFTAB97 (Sheldrick, 1997a) and SHELXL97'
_computing_structure_refinement 'SHELXL97 (Sheldrick, 1997a)'
_computing_structure_solution 'SHELXS97 (Sheldrick, 1997a)'
_diffrn_ambient_temperature 293(2)
_diffrn_measured_fraction_theta_full 0.997
_diffrn_measured_fraction_theta_max 0.997
_diffrn_measurement_device_type 'Enraf--Nonius CAD-4'
_diffrn_measurement_method \w/2\q
_diffrn_radiation_monochromator \b-filter'
_diffrn_radiation_source 'fine-focus sealed tube'
_diffrn_radiation_type MoK\a
_diffrn_radiation_wavelength 0.71073
_diffrn_reflns_av_R_equivalents 0.0158
_diffrn_reflns_av_sigmaI/netI 0.0129
_diffrn_reflns_limit_h_max 7
_diffrn_reflns_limit_h_min 0
_diffrn_reflns_limit_k_max 18
_diffrn_reflns_limit_k_min -18
_diffrn_reflns_limit_l_max 18
_diffrn_reflns_limit_l_min -18
_diffrn_reflns_number 8497
_diffrn_reflns_theta_full 34.95
_diffrn_reflns_theta_max 34.95
_diffrn_reflns_theta_min 1.77
_diffrn_standards_decay_% .3
_diffrn_standards_interval_time 60
_diffrn_standards_number 3
_exptl_absorpt_coefficient_mu 0.117
_exptl_absorpt_correction_type none
_exptl_crystal_colour colourless
_exptl_crystal_density_diffrn 1.474
_exptl_crystal_density_method 'not measured'
_exptl_crystal_description prism
_exptl_crystal_F_000 280
_exptl_crystal_size_max 0.32
_exptl_crystal_size_mid 0.30
_exptl_crystal_size_min 0.12
_refine_diff_density_max 0.236
_refine_diff_density_min -0.206
_refine_ls_extinction_method none
_refine_ls_goodness_of_fit_ref 1.036
_refine_ls_hydrogen_treatment mixed
_refine_ls_matrix_type full
_refine_ls_number_parameters 197
_refine_ls_number_reflns 2746
_refine_ls_number_restraints 1
_refine_ls_restrained_S_all 1.036
_refine_ls_R_factor_all 0.0389
_refine_ls_R_factor_gt 0.0303
_refine_ls_shift/su_max 0.001
_refine_ls_shift/su_mean 0.000
_refine_ls_structure_factor_coef Fsqd
_refine_ls_weighting_details 'calc w = 1/[\s^2^(Fo^2^)+(0.0712P)^2^] where P=(Fo^2^+2Fc^2^)/3'
_refine_ls_weighting_scheme calc
_refine_ls_wR_factor_gt 0.0835
_refine_ls_wR_factor_ref 0.0864
_reflns_number_gt 2350
_reflns_number_total 2746
_reflns_threshold_expression I>2\s(I)
_cod_data_source_file hg6184.cif
_cod_data_source_block I
_cod_original_sg_symbol_H-M 'P 21'
_cod_database_code 2205967

loop_
_symmetry_equiv_pos_as_xyz
'x, y, z'
'-x, y+1/2, -z'

loop_
_atom_site_label
_atom_site_fract_x
_atom_site_fract_y
_atom_site_fract_z
_atom_site_U_iso_or_equiv
_atom_site_adp_type
_atom_site_calc_flag
_atom_site_refinement_flags
_atom_site_occupancy
_atom_site_type_symbol
O2 0.2831(2) 0.02525(8) 0.45490(7) 0.04333(17) Uani d . 1 O
O4 0.2803(3) 0.14152(9) 0.83244(8) 0.0549(2) Uani d . 1 O
N1 -0.03431(18) 0.16888(7) 0.50471(7) 0.03122(14) Uani d . 1 N
C2 0.18000(19) 0.08706(7) 0.52957(7) 0.03025(15) Uani d . 1 C
N3 0.27080(18) 0.08302(7) 0.64428(7) 0.03328(15) Uani d . 1 N
C4 0.1798(2) 0.15398(8) 0.73250(8) 0.03582(18) Uani d . 1 C
C5 -0.0315(3) 0.24269(8) 0.69914(9) 0.03724(17) Uani d . 1 C
C6 -0.1265(2) 0.24643(8) 0.58771(8) 0.03460(16) Uani d . 1 C
C7 -0.1315(4) 0.32579(14) 0.78901(13) 0.0610(4) Uani d . 1 C
C1' -0.1378(2) 0.17923(10) 0.38560(7) 0.03575(18) Uani d . 1 C
N1' 0.06362(16) 0.25123(7) 0.31885(6) 0.02950(13) Uani d . 1 N
N2' 0.1660(2) 0.34927(8) 0.36632(7) 0.03868(18) Uani d . 1 N
N3' 0.3252(2) 0.39986(8) 0.28728(7) 0.03699(16) Uani d . 1 N
C5' 0.15171(17) 0.23879(7) 0.20745(7) 0.02686(14) Uani d . 1 C
C4' 0.32007(19) 0.33556(8) 0.18843(7) 0.02970(15) Uani d . 1 C
C5'' 0.0819(2) 0.13764(9) 0.13279(9) 0.03698(19) Uani d . 1 C
O5'' -0.22467(18) 0.11452(10) 0.13752(9) 0.0500(2) Uani d . 1 O
C4'' 0.4755(2) 0.37334(11) 0.08132(9) 0.0407(2) Uani d . 1 C
O4'' 0.3870(3) 0.48514(10) 0.04720(8) 0.0545(2) Uani d . 1 O
H3 0.402(4) 0.0279(17) 0.6657(15) 0.040(4) Uiso d . 1 H
H6 -0.260(5) 0.300(2) 0.560(2) 0.060(6) Uiso d . 1 H
H4'' 0.452(5) 0.531(2) 0.095(2) 0.059(5) Uiso d . 1 H
H5'' -0.2699(15) 0.0686(7) 0.0780(6) 0.045(4) Uiso d . 1 H
H71 -0.2254 0.2769 0.8462 0.106(11) Uiso d R 1 H
H72 0.0246 0.3691 0.8217 0.146(17) Uiso d R 1 H
H73 -0.2683 0.3849 0.7643 0.078(7) Uiso d R 1 H
H11' -0.1349 0.1028 0.3504 0.050(4) Uiso d R 1 H
H12' -0.3347 0.2120 0.3842 0.045(4) Uiso d R 1 H
H41'' 0.4090 0.3251 0.0160 0.060(6) Uiso d R 1 H
H42'' 0.6840 0.3665 0.0826 0.044(4) Uiso d R 1 H
H51'' 0.1843 0.0706 0.1620 0.065(6) Uiso d R 1 H
H52'' 0.1427 0.1522 0.0549 0.041(4) Uiso d R 1 H

loop_
_atom_site_aniso_label
_atom_site_aniso_U_11
_atom_site_aniso_U_22
_atom_site_aniso_U_33
_atom_site_aniso_U_12
_atom_site_aniso_U_13
_atom_site_aniso_U_23
O2 0.0578(4) 0.0411(4) 0.0313(3) 0.0068(3) 0.0076(3) -0.0072(3)
O4 0.0859(7) 0.0517(5) 0.0267(3) 0.0101(5) -0.0101(4) -0.0039(3)
N1 0.0378(3) 0.0329(3) 0.0230(2) -0.0003(3) 0.0012(2) 0.0021(2)
C2 0.0380(3) 0.0283(3) 0.0247(3) -0.0019(3) 0.0034(3) -0.0008(3)
N3 0.0433(4) 0.0305(3) 0.0260(3) 0.0049(3) -0.0012(3) -0.0007(2)
C4 0.0504(5) 0.0320(4) 0.0250(3) -0.0017(4) 0.0013(3) -0.0014(3)
C5 0.0513(5) 0.0302(4) 0.0305(4) 0.0027(3) 0.0060(3) -0.0043(3)
C6 0.0413(4) 0.0306(4) 0.0321(4) 0.0041(3) 0.0047(3) 0.0016(3)
C7 0.0855(10) 0.0497(7) 0.0481(6) 0.0144(7) 0.0093(6) -0.0192(6)
C1' 0.0355(4) 0.0458(5) 0.0258(3) -0.0096(3) -0.0023(3) 0.0055(3)
N1' 0.0333(3) 0.0329(3) 0.0223(2) -0.0040(3) -0.0002(2) 0.0009(2)
N2' 0.0484(4) 0.0401(4) 0.0276(3) -0.0121(3) 0.0039(3) -0.0057(3)
N3' 0.0459(4) 0.0343(4) 0.0309(3) -0.0096(3) 0.0027(3) -0.0020(3)
C5' 0.0298(3) 0.0282(3) 0.0224(3) 0.0018(3) -0.0017(2) 0.0009(2)
C4' 0.0336(3) 0.0304(3) 0.0250(3) 0.0003(3) -0.0003(2) 0.0041(3)
C5'' 0.0385(4) 0.0360(4) 0.0365(4) -0.0010(3) 0.0036(3) -0.0110(3)
O5'' 0.0371(3) 0.0655(6) 0.0471(4) -0.0062(3) -0.0024(3) -0.0293(4)
C4'' 0.0471(5) 0.0442(5) 0.0310(4) -0.0007(4) 0.0060(3) 0.0100(4)
O4'' 0.0804(6) 0.0467(5) 0.0355(4) -0.0062(5) -0.0147(4) 0.0183(4)

loop_
_atom_type_symbol
_atom_type_description
_atom_type_scat_dispersion_real
_atom_type_scat_dispersion_imag
_atom_type_scat_source
C C 0.0033 0.0000 'International Tables Vol C Tables 4.2.6.8 and 6.1.1.4'
H H 0.0000 0.0000 'International Tables Vol C Tables 4.2.6.8 and 6.1.1.4'
N N 0.0061 0.0000 'International Tables Vol C Tables 4.2.6.8 and 6.1.1.4'
O O 0.0106 0.0000 'International Tables Vol C Tables 4.2.6.8 and 6.1.1.4'

loop_
_geom_angle_atom_site_label_1
_geom_angle_atom_site_label_2
_geom_angle_atom_site_label_3
_geom_angle
C2 N1 C6 121.82(8)
C2 N1 C1' 117.58(8)
C6 N1 C1' 120.27(8)
O2 C2 N3 123.03(9)
O2 C2 N1 122.54(9)
N3 C2 N1 114.42(8)
C2 N3 C4 126.79(8)
C2 N3 H3 117.7(11)
C4 N3 H3 115.5(11)
O4 C4 N3 120.33(10)
O4 C4 C5 123.69(10)
N3 C4 C5 115.98(8)
C6 C5 C4 117.93(8)
C6 C5 C7 122.97(11)
C4 C5 C7 119.10(11)
C5 C6 N1 122.82(9)
C5 C6 H6 123.2(15)
N1 C6 H6 114.0(15)
C5 C7 H71 103.5
C5 C7 H72 112.7
H71 C7 H72 112.3
C5 C7 H73 117.5
H71 C7 H73 109.2
H72 C7 H73 101.9
N1 C1' N1' 110.70(7)
N1 C1' H11' 108.1
N1' C1' H11' 106.7
N1 C1' H12' 109.0
N1' C1' H12' 110.4
H11' C1' H12' 111.9
N2' N1' C5' 111.58(7)
N2' N1' C1' 118.98(8)
C5' N1' C1' 129.23(8)
N3' N2' N1' 106.80(7)
N2' N3' C4' 109.49(8)
N1' C5' C4' 103.80(7)
N1' C5' C5'' 124.46(8)
C4' C5' C5'' 131.68(8)
N3' C4' C5' 108.32(8)
N3' C4' C4'' 121.78(9)
C5' C4' C4'' 129.89(9)
O5'' C5'' C5' 108.84(8)
O5'' C5'' H51'' 107.2
C5' C5'' H51'' 110.3
O5'' C5'' H52'' 111.9
C5' C5'' H52'' 109.8
H51'' C5'' H52'' 108.7
C5'' O5'' H5'' 107.0(4)
O4'' C4'' C4' 111.25(10)
O4'' C4'' H41'' 103.6
C4' C4'' H41'' 108.7
O4'' C4'' H42'' 110.9
C4' C4'' H42'' 116.8
H41'' C4'' H42'' 104.5
C4'' O4'' H4'' 108.8(16)

loop_
_geom_bond_atom_site_label_1
_geom_bond_atom_site_label_2
_geom_bond_distance
O2 C2 1.2196(11)
O4 C4 1.2320(13)
N1 C2 1.3813(12)
N1 C6 1.3830(12)
N1 C1' 1.4391(12)
C2 N3 1.3704(11)
N3 C4 1.3767(12)
N3 H3 0.904(19)
C4 C5 1.4493(15)
C5 C6 1.3399(14)
C5 C7 1.4915(15)
C6 H6 0.92(3)
C7 H71 0.9731
C7 H72 0.9370
C7 H73 0.9613
C1' N1' 1.4661(12)
C1' H11' 0.9757
C1' H12' 0.9671
N1' N2' 1.3400(11)
N1' C5' 1.3566(10)
N2' N3' 1.3108(12)
N3' C4' 1.3584(12)
C5' C4' 1.3777(12)
C5' C5'' 1.4837(12)
C4' C4'' 1.4968(13)
C5'' O5'' 1.4125(13)
C5'' H51'' 0.9618
C5'' H52'' 0.9574
O5'' H5'' 0.887(7)
C4'' O4'' 1.4116(15)
C4'' H41'' 0.9776
C4'' H42'' 0.9446
O4'' H4'' 0.81(2)

loop_
_geom_hbond_atom_site_label_D
_geom_hbond_atom_site_label_H
_geom_hbond_atom_site_label_A
_geom_hbond_site_symmetry_A
_geom_hbond_distance_DH
_geom_hbond_distance_HA
_geom_hbond_distance_DA
_geom_hbond_angle_DHA
N3 H3 N3' 2_646 0.904(19) 1.996(19) 2.8989(12) 176.9(16)
O4'' H4'' O4 2_656 0.81(2) 1.94(2) 2.7137(15) 159(2)
O5'' H5'' O4'' 2_545 0.887(7) 1.802(7) 2.6863(12) 174.7(7)

loop_
_cod_related_entry_id
_cod_related_entry_database
_cod_related_entry_code
1 ChemSpider 21129435
